data_4029000
loop_
_publ_author_name
'Li, Da-Peng'
'Pan, Xiang-Qiang'
'An, Li-Tao'
'Zou, Jian-Ping'
'Zhang, Wei'

_publ_section_title
;
 Manganese(III)-Mediated Selective Diphenylphosphinoyl Radical Reaction of
 1,4-Diaryl-1-butynes for the Synthesis of 2-Phosphinoylated
 3,4-Dihydronaphathalenes.
;
_journal_issue 4
_journal_name_full 'The Journal of organic chemistry'
_journal_page_first 1850
_journal_page_last 1855
_journal_paper_doi 10.1021/jo402556a
_journal_volume 79
_journal_year 2014
_chemical_formula_moiety 'C28 H23 O P'
_chemical_formula_sum 'C28 H23 O P'
_chemical_formula_weight 406.43
_chemical_name_systematic
; 
 ? 
;
_space_group_IT_number 14
_symmetry_cell_setting monoclinic
_symmetry_Int_Tables_number 14
_symmetry_space_group_name_Hall '-P 2ybc'
_symmetry_space_group_name_H-M 'P 1 21/c 1'
_atom_sites_solution_hydrogens geom
_atom_sites_solution_primary direct
_atom_sites_solution_secondary difmap
_audit_creation_method SHELXL-97
_cell_angle_alpha 90.00
_cell_angle_beta 94.773(4)
_cell_angle_gamma 90.00
_cell_formula_units_Z 4
_cell_length_a 10.9892(15)
_cell_length_b 18.447(2)
_cell_length_c 10.4836(15)
_cell_measurement_reflns_used 9455
_cell_measurement_temperature 223(2)
_cell_measurement_theta_max 27.5
_cell_measurement_theta_min 3.0
_cell_volume 2117.8(5)
_computing_cell_refinement CrystalClear
_computing_data_collection CrystalClear
_computing_data_reduction CrystalStructure
_computing_publication_material 'CrystalStructure 3.7.0'
_computing_structure_refinement 'SHELXL-97 (Sheldrick, 1997)'
_computing_structure_solution 'SHELXS-97 (Sheldrick, 1990)'
_diffrn_ambient_temperature 223(2)
_diffrn_detector_area_resol_mean 14.63
_diffrn_measured_fraction_theta_full 0.986
_diffrn_measured_fraction_theta_max 0.986
_diffrn_measurement_device_type 'Rigaku Saturn'
_diffrn_measurement_method \w
_diffrn_radiation_monochromator graphite
_diffrn_radiation_source 'fine-focus sealed tube'
_diffrn_radiation_type MoK\a
_diffrn_radiation_wavelength 0.71075
_diffrn_reflns_av_R_equivalents 0.0289
_diffrn_reflns_av_sigmaI/netI 0.0401
_diffrn_reflns_limit_h_max 13
_diffrn_reflns_limit_h_min -14
_diffrn_reflns_limit_k_max 23
_diffrn_reflns_limit_k_min -20
_diffrn_reflns_limit_l_max 11
_diffrn_reflns_limit_l_min -13
_diffrn_reflns_number 11920
_diffrn_reflns_theta_full 27.50
_diffrn_reflns_theta_max 27.50
_diffrn_reflns_theta_min 3.40
_exptl_absorpt_coefficient_mu 0.147
_exptl_absorpt_correction_T_max 0.988
_exptl_absorpt_correction_T_min 0.758
_exptl_absorpt_correction_type multi-scan
_exptl_absorpt_process_details 'Jacobson, R. (1998) Private communication'
_exptl_crystal_colour colorless
_exptl_crystal_density_diffrn 1.275
_exptl_crystal_density_method 'not measured'
_exptl_crystal_description chip
_exptl_crystal_F_000 856
_exptl_crystal_size_max 0.30
_exptl_crystal_size_mid 0.08
_exptl_crystal_size_min 0.08
_refine_diff_density_max 0.332
_refine_diff_density_min -0.339
_refine_diff_density_rms 0.072
_refine_ls_extinction_coef 0.0127(19)
_refine_ls_extinction_expression Fc^*^=kFc[1+0.001xFc^2^\l^3^/sin(2\q)]^-1/4^
_refine_ls_extinction_method SHELXL
_refine_ls_goodness_of_fit_ref 1.106
_refine_ls_hydrogen_treatment constr
_refine_ls_matrix_type full
_refine_ls_number_parameters 273
_refine_ls_number_reflns 4800
_refine_ls_number_restraints 0
_refine_ls_restrained_S_all 1.106
_refine_ls_R_factor_all 0.0684
_refine_ls_R_factor_gt 0.0517
_refine_ls_shift/su_max 0.001
_refine_ls_shift/su_mean 0.000
_refine_ls_structure_factor_coef Fsqd
_refine_ls_weighting_details 'calc w=1/[\s^2^(Fo^2^)+(0.0774P)^2^+0.0156P] where P=(Fo^2^+2Fc^2^)/3'
_refine_ls_weighting_scheme calc
_refine_ls_wR_factor_gt 0.1310
_refine_ls_wR_factor_ref 0.1420
_reflns_number_gt 3810
_reflns_number_total 4800
_reflns_threshold_expression >2sigma(I)
_cod_data_source_file jo402556a_si_002.cif
_cod_data_source_block shelxl
_cod_original_cell_volume 2117.9(5)
_cod_original_sg_symbol_H-M 'P 21/c'
_cod_database_code 4029000

loop_
_symmetry_equiv_pos_as_xyz
'x, y, z'
'-x, y+1/2, -z+1/2'
'-x, -y, -z'
'x, -y-1/2, z-1/2'

loop_
_atom_site_label
_atom_site_type_symbol
_atom_site_fract_x
_atom_site_fract_y
_atom_site_fract_z
_atom_site_U_iso_or_equiv
_atom_site_adp_type
_atom_site_occupancy
_atom_site_symmetry_multiplicity
_atom_site_calc_flag
_atom_site_refinement_flags
P1 P 0.75763(4) 0.07647(2) 0.79468(4) 0.03096(15) Uani 1 1 d .
O1 O 0.80849(12) 0.12093(7) 0.90424(13) 0.0413(3) Uani 1 1 d .
C1 C 0.59336(16) 0.07750(9) 0.76164(16) 0.0306(4) Uani 1 1 d .
C2 C 0.51355(15) 0.10424(9) 0.84180(16) 0.0293(4) Uani 1 1 d .
C3 C 0.38439(16) 0.11736(9) 0.79225(16) 0.0309(4) Uani 1 1 d .
C4 C 0.29026(17) 0.12413(10) 0.87249(18) 0.0376(4) Uani 1 1 d .
H4 H 0.3077 0.1197 0.9614 0.045 Uiso 1 1 calc R
C5 C 0.17104(18) 0.13735(12) 0.8234(2) 0.0455(5) Uani 1 1 d .
H5 H 0.1087 0.1419 0.8790 0.055 Uiso 1 1 calc R
C6 C 0.14435(18) 0.14371(12) 0.6936(2) 0.0467(5) Uani 1 1 d .
H6 H 0.0637 0.1527 0.6601 0.056 Uiso 1 1 calc R
C7 C 0.23694(18) 0.13679(11) 0.61210(19) 0.0435(5) Uani 1 1 d .
H7 H 0.2183 0.1416 0.5234 0.052 Uiso 1 1 calc R
C8 C 0.35615(17) 0.12303(9) 0.65884(17) 0.0336(4) Uani 1 1 d .
C9 C 0.45649(17) 0.11189(10) 0.57182(17) 0.0375(4) Uani 1 1 d .
H9A H 0.5003 0.1576 0.5620 0.045 Uiso 1 1 calc R
H9B H 0.4216 0.0965 0.4871 0.045 Uiso 1 1 calc R
C10 C 0.54374(17) 0.05488(10) 0.62786(16) 0.0354(4) Uani 1 1 d .
H10A H 0.6113 0.0490 0.5733 0.042 Uiso 1 1 calc R
H10B H 0.5013 0.0083 0.6317 0.042 Uiso 1 1 calc R
C11 C 0.54795(15) 0.11924(9) 0.98000(16) 0.0304(4) Uani 1 1 d .
C12 C 0.60885(17) 0.06645(10) 1.05655(17) 0.0354(4) Uani 1 1 d .
H12 H 0.6291 0.0219 1.0203 0.043 Uiso 1 1 calc R
C13 C 0.63959(19) 0.07912(11) 1.18493(18) 0.0417(5) Uani 1 1 d .
H13 H 0.6815 0.0434 1.2351 0.050 Uiso 1 1 calc R
C14 C 0.60933(18) 0.14380(12) 1.24031(18) 0.0433(5) Uani 1 1 d .
H14 H 0.6304 0.1521 1.3278 0.052 Uiso 1 1 calc R
C15 C 0.54788(18) 0.19636(11) 1.16630(18) 0.0425(5) Uani 1 1 d .
H15 H 0.5267 0.2404 1.2037 0.051 Uiso 1 1 calc R
C16 C 0.51749(17) 0.18424(10) 1.03744(17) 0.0367(4) Uani 1 1 d .
H16 H 0.4757 0.2203 0.9878 0.044 Uiso 1 1 calc R
C17 C 0.80587(16) -0.01696(9) 0.80589(16) 0.0317(4) Uani 1 1 d .
C18 C 0.72967(18) -0.07604(10) 0.77726(18) 0.0372(4) Uani 1 1 d .
H18 H 0.6470 -0.0685 0.7499 0.045 Uiso 1 1 calc R
C19 C 0.7752(2) -0.14602(11) 0.78890(19) 0.0443(5) Uani 1 1 d .
H19 H 0.7238 -0.1857 0.7675 0.053 Uiso 1 1 calc R
C20 C 0.8958(2) -0.15751(11) 0.8318(2) 0.0466(5) Uani 1 1 d .
H20 H 0.9261 -0.2051 0.8403 0.056 Uiso 1 1 calc R
C21 C 0.97198(19) -0.09956(12) 0.86212(19) 0.0446(5) Uani 1 1 d .
H21 H 1.0539 -0.1076 0.8921 0.053 Uiso 1 1 calc R
C22 C 0.92777(17) -0.02952(11) 0.84846(18) 0.0388(4) Uani 1 1 d .
H22 H 0.9802 0.0099 0.8680 0.047 Uiso 1 1 calc R
C23 C 0.81067(15) 0.11011(10) 0.64667(17) 0.0324(4) Uani 1 1 d .
C24 C 0.85747(18) 0.06673(11) 0.55364(18) 0.0402(4) Uani 1 1 d .
H24 H 0.8615 0.0162 0.5650 0.048 Uiso 1 1 calc R
C25 C 0.8982(2) 0.09753(14) 0.4445(2) 0.0508(5) Uani 1 1 d .
H25 H 0.9304 0.0680 0.3824 0.061 Uiso 1 1 calc R
C26 C 0.8916(2) 0.17131(14) 0.4268(2) 0.0561(6) Uani 1 1 d .
H26 H 0.9196 0.1920 0.3526 0.067 Uiso 1 1 calc R
C27 C 0.84423(19) 0.21536(12) 0.5169(2) 0.0519(6) Uani 1 1 d .
H27 H 0.8391 0.2657 0.5037 0.062 Uiso 1 1 calc R
C28 C 0.80425(17) 0.18488(11) 0.6270(2) 0.0427(5) Uani 1 1 d .
H28 H 0.7726 0.2148 0.6888 0.051 Uiso 1 1 calc R

loop_
_atom_site_aniso_label
_atom_site_aniso_U_11
_atom_site_aniso_U_22
_atom_site_aniso_U_33
_atom_site_aniso_U_23
_atom_site_aniso_U_13
_atom_site_aniso_U_12
P1 0.0293(3) 0.0313(3) 0.0316(3) -0.00503(18) -0.00140(18) 0.00042(18)
O1 0.0378(7) 0.0435(8) 0.0413(7) -0.0141(6) -0.0047(6) -0.0021(6)
C1 0.0316(9) 0.0302(9) 0.0293(8) -0.0034(7) -0.0018(7) -0.0005(7)
C2 0.0321(9) 0.0265(8) 0.0286(8) -0.0004(7) -0.0011(7) -0.0019(7)
C3 0.0317(9) 0.0291(8) 0.0311(8) -0.0003(7) -0.0016(7) 0.0002(7)
C4 0.0370(10) 0.0423(10) 0.0334(9) 0.0025(8) 0.0015(8) 0.0018(8)
C5 0.0351(10) 0.0485(12) 0.0531(12) 0.0013(10) 0.0055(9) 0.0026(9)
C6 0.0315(9) 0.0524(12) 0.0545(12) -0.0019(10) -0.0068(9) 0.0038(9)
C7 0.0412(10) 0.0473(11) 0.0399(10) -0.0006(9) -0.0103(8) 0.0023(9)
C8 0.0364(9) 0.0312(9) 0.0323(9) -0.0009(7) -0.0032(7) -0.0009(7)
C9 0.0435(10) 0.0414(10) 0.0268(8) -0.0028(7) -0.0018(8) 0.0004(8)
C10 0.0341(9) 0.0416(10) 0.0300(9) -0.0089(8) 0.0000(7) -0.0014(8)
C11 0.0303(8) 0.0335(9) 0.0271(8) -0.0011(7) 0.0003(7) -0.0036(7)
C12 0.0363(10) 0.0356(9) 0.0338(9) 0.0007(7) -0.0005(8) -0.0005(8)
C13 0.0425(11) 0.0472(11) 0.0339(10) 0.0055(8) -0.0063(8) -0.0045(9)
C14 0.0457(11) 0.0566(12) 0.0270(9) -0.0033(9) -0.0009(8) -0.0140(10)
C15 0.0471(11) 0.0453(11) 0.0355(10) -0.0128(8) 0.0063(8) -0.0057(9)
C16 0.0399(10) 0.0359(10) 0.0337(9) -0.0042(8) -0.0002(8) -0.0002(8)
C17 0.0346(9) 0.0344(9) 0.0259(8) -0.0015(7) 0.0011(7) 0.0019(7)
C18 0.0369(10) 0.0373(10) 0.0370(9) 0.0001(8) 0.0005(8) 0.0023(8)
C19 0.0544(12) 0.0336(10) 0.0452(11) -0.0012(8) 0.0060(9) -0.0039(9)
C20 0.0587(13) 0.0379(11) 0.0442(11) 0.0039(9) 0.0095(10) 0.0112(10)
C21 0.0435(11) 0.0492(12) 0.0404(11) 0.0049(9) -0.0003(9) 0.0122(10)
C22 0.0381(10) 0.0412(10) 0.0363(9) -0.0011(8) -0.0012(8) 0.0013(8)
C23 0.0260(8) 0.0330(9) 0.0373(9) 0.0012(7) -0.0023(7) 0.0014(7)
C24 0.0443(11) 0.0373(10) 0.0390(10) 0.0027(8) 0.0029(8) 0.0054(8)
C25 0.0470(12) 0.0687(14) 0.0371(10) 0.0074(10) 0.0056(9) 0.0090(11)
C26 0.0450(12) 0.0715(16) 0.0513(13) 0.0237(12) -0.0001(10) -0.0024(11)
C27 0.0397(11) 0.0454(11) 0.0683(15) 0.0206(11) -0.0095(10) -0.0039(10)
C28 0.0352(10) 0.0366(10) 0.0549(12) 0.0026(9) -0.0052(9) 0.0026(8)

loop_
_atom_type_symbol
_atom_type_description
_atom_type_scat_dispersion_real
_atom_type_scat_dispersion_imag
_atom_type_scat_source
C C 0.0033 0.0016 'International Tables Vol C Tables 4.2.6.8 and 6.1.1.4'
H H 0.0000 0.0000 'International Tables Vol C Tables 4.2.6.8 and 6.1.1.4'
O O 0.0106 0.0060 'International Tables Vol C Tables 4.2.6.8 and 6.1.1.4'
P P 0.1023 0.0942 'International Tables Vol C Tables 4.2.6.8 and 6.1.1.4'

loop_
_geom_angle_atom_site_label_1
_geom_angle_atom_site_label_2
_geom_angle_atom_site_label_3
_geom_angle
O1 P1 C17 112.85(8)
O1 P1 C1 116.63(8)
C17 P1 C1 107.79(8)
O1 P1 C23 110.28(8)
C17 P1 C23 105.62(8)
C1 P1 C23 102.67(8)
C2 C1 C10 118.06(15)
C2 C1 P1 124.83(13)
C10 C1 P1 116.69(12)
C1 C2 C3 119.29(15)
C1 C2 C11 122.96(15)
C3 C2 C11 117.73(15)
C4 C3 C8 118.62(16)
C4 C3 C2 122.55(15)
C8 C3 C2 118.83(15)
C5 C4 C3 121.15(18)
C5 C4 H4 119.4
C3 C4 H4 119.4
C6 C5 C4 119.98(19)
C6 C5 H5 120.0
C4 C5 H5 120.0
C5 C6 C7 119.69(18)
C5 C6 H6 120.2
C7 C6 H6 120.2
C8 C7 C6 121.31(19)
C8 C7 H7 119.3
C6 C7 H7 119.3
C7 C8 C3 119.23(17)
C7 C8 C9 122.09(17)
C3 C8 C9 118.66(16)
C8 C9 C10 109.49(15)
C8 C9 H9A 109.8
C10 C9 H9A 109.8
C8 C9 H9B 109.8
C10 C9 H9B 109.8
H9A C9 H9B 108.2
C9 C10 C1 109.59(14)
C9 C10 H10A 109.8
C1 C10 H10A 109.8
C9 C10 H10B 109.8
C1 C10 H10B 109.8
H10A C10 H10B 108.2
C16 C11 C12 118.16(16)
C16 C11 C2 121.87(16)
C12 C11 C2 119.94(16)
C13 C12 C11 120.59(18)
C13 C12 H12 119.7
C11 C12 H12 119.7
C14 C13 C12 120.59(18)
C14 C13 H13 119.7
C12 C13 H13 119.7
C13 C14 C15 119.61(17)
C13 C14 H14 120.2
C15 C14 H14 120.2
C14 C15 C16 120.13(18)
C14 C15 H15 119.9
C16 C15 H15 119.9
C15 C16 C11 120.92(18)
C15 C16 H16 119.5
C11 C16 H16 119.5
C18 C17 C22 118.90(17)
C18 C17 P1 124.46(14)
C22 C17 P1 116.63(14)
C19 C18 C17 120.27(18)
C19 C18 H18 119.9
C17 C18 H18 119.9
C20 C19 C18 120.10(19)
C20 C19 H19 120.0
C18 C19 H19 120.0
C21 C20 C19 120.30(19)
C21 C20 H20 119.8
C19 C20 H20 119.8
C20 C21 C22 119.92(19)
C20 C21 H21 120.0
C22 C21 H21 120.0
C21 C22 C17 120.50(18)
C21 C22 H22 119.8
C17 C22 H22 119.8
C24 C23 C28 118.77(18)
C24 C23 P1 124.53(14)
C28 C23 P1 116.70(14)
C25 C24 C23 120.44(19)
C25 C24 H24 119.8
C23 C24 H24 119.8
C26 C25 C24 120.0(2)
C26 C25 H25 120.0
C24 C25 H25 120.0
C25 C26 C27 120.6(2)
C25 C26 H26 119.7
C27 C26 H26 119.7
C26 C27 C28 119.6(2)
C26 C27 H27 120.2
C28 C27 H27 120.2
C27 C28 C23 120.5(2)
C27 C28 H28 119.7
C23 C28 H28 119.7

loop_
_geom_bond_atom_site_label_1
_geom_bond_atom_site_label_2
_geom_bond_distance
P1 O1 1.4823(13)
P1 C17 1.8042(18)
P1 C1 1.8097(18)
P1 C23 1.8119(19)
C1 C2 1.357(2)
C1 C10 1.520(2)
C2 C3 1.490(2)
C2 C11 1.492(2)
C3 C4 1.392(2)
C3 C8 1.411(2)
C4 C5 1.389(3)
C4 H4 0.9400
C5 C6 1.372(3)
C5 H5 0.9400
C6 C7 1.388(3)
C6 H6 0.9400
C7 C8 1.383(3)
C7 H7 0.9400
C8 C9 1.503(3)
C9 C10 1.509(3)
C9 H9A 0.9800
C9 H9B 0.9800
C10 H10A 0.9800
C10 H10B 0.9800
C11 C16 1.395(2)
C11 C12 1.397(2)
C12 C13 1.380(2)
C12 H12 0.9400
C13 C14 1.380(3)
C13 H13 0.9400
C14 C15 1.382(3)
C14 H14 0.9400
C15 C16 1.383(2)
C15 H15 0.9400
C16 H16 0.9400
C17 C18 1.392(3)
C17 C22 1.396(3)
C18 C19 1.386(3)
C18 H18 0.9400
C19 C20 1.380(3)
C19 H19 0.9400
C20 C21 1.379(3)
C20 H20 0.9400
C21 C22 1.384(3)
C21 H21 0.9400
C22 H22 0.9400
C23 C24 1.393(3)
C23 C28 1.396(3)
C24 C25 1.385(3)
C24 H24 0.9400
C25 C26 1.375(3)
C25 H25 0.9400
C26 C27 1.380(3)
C26 H26 0.9400
C27 C28 1.388(3)
C27 H27 0.9400
C28 H28 0.9400

loop_
_geom_hbond_atom_site_label_D
_geom_hbond_atom_site_label_H
_geom_hbond_atom_site_label_A
_geom_hbond_distance_DH
_geom_hbond_distance_HA
_geom_hbond_distance_DA
_geom_hbond_angle_DHA
_geom_hbond_site_symmetry_A
C27 H27 O1 0.94 2.35 3.255(2) 161.7 4_565
C21 H21 O1 0.94 2.52 3.315(2) 142.0 3_757

loop_
_geom_torsion_atom_site_label_1
_geom_torsion_atom_site_label_2
_geom_torsion_atom_site_label_3
_geom_torsion_atom_site_label_4
_geom_torsion
O1 P1 C1 C2 -12.81(19)
C17 P1 C1 C2 115.29(16)
C23 P1 C1 C2 -133.49(16)
O1 P1 C1 C10 159.59(13)
C17 P1 C1 C10 -72.31(15)
C23 P1 C1 C10 38.91(15)
C10 C1 C2 C3 -6.2(2)
P1 C1 C2 C3 166.15(13)
C10 C1 C2 C11 171.86(16)
P1 C1 C2 C11 -15.8(2)
C1 C2 C3 C4 160.89(17)
C11 C2 C3 C4 -17.2(2)
C1 C2 C3 C8 -19.0(2)
C11 C2 C3 C8 162.89(15)
C8 C3 C4 C5 -1.0(3)
C2 C3 C4 C5 179.10(17)
C3 C4 C5 C6 0.2(3)
C4 C5 C6 C7 0.1(3)
C5 C6 C7 C8 0.5(3)
C6 C7 C8 C3 -1.3(3)
C6 C7 C8 C9 177.06(19)
C4 C3 C8 C7 1.5(3)
C2 C3 C8 C7 -178.59(16)
C4 C3 C8 C9 -176.86(16)
C2 C3 C8 C9 3.0(2)
C7 C8 C9 C10 -143.36(18)
C3 C8 C9 C10 35.0(2)
C8 C9 C10 C1 -56.94(19)
C2 C1 C10 C9 44.6(2)
P1 C1 C10 C9 -128.38(14)
C1 C2 C11 C16 132.69(19)
C3 C2 C11 C16 -49.3(2)
C1 C2 C11 C12 -49.5(2)
C3 C2 C11 C12 128.58(17)
C16 C11 C12 C13 -1.1(3)
C2 C11 C12 C13 -179.01(17)
C11 C12 C13 C14 0.8(3)
C12 C13 C14 C15 -0.1(3)
C13 C14 C15 C16 -0.3(3)
C14 C15 C16 C11 0.0(3)
C12 C11 C16 C15 0.7(3)
C2 C11 C16 C15 178.54(17)
O1 P1 C17 C18 137.69(15)
C1 P1 C17 C18 7.44(18)
C23 P1 C17 C18 -101.76(16)
O1 P1 C17 C22 -41.17(16)
C1 P1 C17 C22 -171.42(13)
C23 P1 C17 C22 79.38(15)
C22 C17 C18 C19 -1.1(3)
P1 C17 C18 C19 -179.95(14)
C17 C18 C19 C20 1.5(3)
C18 C19 C20 C21 -0.6(3)
C19 C20 C21 C22 -0.6(3)
C20 C21 C22 C17 0.9(3)
C18 C17 C22 C21 -0.1(3)
P1 C17 C22 C21 178.83(15)
O1 P1 C23 C24 132.96(16)
C17 P1 C23 C24 10.74(18)
C1 P1 C23 C24 -102.09(16)
O1 P1 C23 C28 -46.51(16)
C17 P1 C23 C28 -168.73(14)
C1 P1 C23 C28 78.45(15)
C28 C23 C24 C25 0.8(3)
P1 C23 C24 C25 -178.67(15)
C23 C24 C25 C26 -0.6(3)
C24 C25 C26 C27 -0.2(3)
C25 C26 C27 C28 0.8(3)
C26 C27 C28 C23 -0.5(3)
C24 C23 C28 C27 -0.2(3)
P1 C23 C28 C27 179.27(14)
